data_7247739
loop_
_publ_author_name
'Baraboshkin, Nikita M.'
'Zelenov, Victor P.'
'Fedyanin, Ivan V.'

_publ_section_title
;
 What are the prospects of [1,2,5]oxadiazolo[3,4-c]cinnoline 5-oxides,
 1,5-dioxides and their nitro derivatives as high-energy-density
 materials? Synthesis, experimental and predicted crystal structures, and
 calculated explosive properties
;
_journal_issue 48
_journal_name_full CrystEngComm
_journal_page_first 6719
_journal_page_last 6739
_journal_paper_doi 10.1039/D3CE00964E
_journal_volume 25
_journal_year 2023
_chemical_formula_moiety 'C8 H2 N6 O6'
_chemical_formula_sum 'C8 H2 N6 O6'
_chemical_formula_weight 278.16
_space_group_crystal_system orthorhombic
_space_group_IT_number 29
_space_group_name_Hall 'P 2c -2ac'
_space_group_name_H-M_alt 'P c a 21'
_atom_sites_solution_hydrogens geom
_atom_sites_solution_primary dual
_atom_sites_solution_secondary difmap
_audit_creation_date 2023-09-18
_audit_creation_method
;
Olex2 1.3
(compiled 2019.09.11 svn.r3662 for OlexSys, GUI svn.r5938)
;
_audit_update_record
;
2023-09-19 deposited with the CCDC.	2023-11-14 downloaded from the CCDC.
;
_cell_angle_alpha 90
_cell_angle_beta 90
_cell_angle_gamma 90
_cell_formula_units_Z 4
_cell_length_a 12.53304(19)
_cell_length_b 8.30693(13)
_cell_length_c 9.61288(13)
_cell_measurement_reflns_used 9012
_cell_measurement_temperature 99.9(5)
_cell_measurement_theta_max 78.3880
_cell_measurement_theta_min 3.5270
_cell_volume 1000.81(3)
_computing_cell_refinement 'CrysAlisPro 1.171.42.102a (Rigaku OD, 2023)'
_computing_data_collection 'CrysAlisPro 1.171.42.102a (Rigaku OD, 2023)'
_computing_data_reduction 'CrysAlisPro 1.171.42.102a (Rigaku OD, 2023)'
_computing_molecular_graphics 'Olex2 1.3 (Dolomanov et al., 2009)'
_computing_publication_material 'Olex2 1.3 (Dolomanov et al., 2009)'
_computing_structure_refinement 'ShelXL 2018/3 (Sheldrick, 2015)'
_computing_structure_solution 'SHELXT 2014/5 (Sheldrick, 2014)'
_diffrn_ambient_environment N~2~
_diffrn_ambient_temperature 99.9(5)
_diffrn_detector 'Hybrid Pixel Array Detector'
_diffrn_detector_area_resol_mean 10.0000
_diffrn_detector_type HyPix
_diffrn_measured_fraction_theta_full 1.000
_diffrn_measured_fraction_theta_max 0.997
_diffrn_measurement_details
;
List of Runs (angles in degrees, time in seconds):

  # Type    Start    End  Width  t~exp~   \w     \q     \k     \f   Frames
#--------------------------------------------------------------------------
  1  \w    -38.00  28.00   0.50    1.50    --  -46.94  33.00  74.00  132
  2  \w   -121.00 -32.00   0.50    1.50    --  -46.94 -33.00 -84.00  178
  3  \w      8.00  82.00   0.50    1.50    --   46.94-102.00  75.00  148
  4  \w   -166.00 -77.00   0.50    6.00    --  -91.75 -33.00 -84.00  178
  5  \w    -80.00 -21.00   0.50    6.00    --  -91.75 101.00 -85.00  118
  6  \w   -163.00 -85.00   0.50    6.00    --  -91.75-102.00  75.00  156
  7  \w     42.00 106.00   0.50    6.00    --  113.25-102.00  75.00  128
  8  \w    107.00 178.00   0.50    6.00    --  113.25 101.00 -85.00  142
  9  \w    106.00 178.00   0.50    6.00    --  113.25 102.00 178.00  144
 10  \w     42.00 106.00   0.50    6.00    --  113.25-101.00 170.00  128
 11  \w     99.00 178.00   0.50    6.00    --  113.25  33.00  74.00  158
 12  \w    -81.00  14.00   0.50    1.50    --  -46.94 102.00 178.00  190
 13  \w    -26.00  25.00   0.50    1.50    --   46.94 -19.00 150.00  102
 14  \w    137.00 163.00   0.50    6.00    --  113.25  77.00-120.00   52
 15  \w     96.00 141.00   0.50    6.00    --  113.25 125.00-120.00   90
 16  \w     43.00  79.00   0.50    6.00    --  113.25-125.00  60.00   72
 17  \w     83.00 109.00   0.50    6.00    --  113.25-125.00  60.00   52
 18  \w     81.00 106.00   0.50    6.00    --  113.25 -95.00  90.00   50
 19  \w     41.00  67.00   0.50    6.00    --  113.25 -61.00  30.00   52
 20  \w     43.00  97.00   0.50    6.00    --  113.25 -77.00 -60.00  108
 21  \w     42.00  89.00   0.50    6.00    --  113.25 -77.00 -30.00   94
 22  \w     78.00 111.00   0.50    6.00    --  113.25-125.00-150.00   66
 23  \w    140.00 166.00   0.50    6.00    --  113.25  15.00-180.00   52
 24  \w     43.00  69.00   0.50    6.00    --  113.25 -77.00-180.00   52
 25  \w     65.00 103.00   0.50    6.00    --  113.25 -77.00-120.00   76
 26  \w     41.00  69.00   0.50    6.00    --  113.25 -95.00  90.00   56
 27  \w     41.00  68.00   0.50    6.00    --  113.25 -61.00 150.00   54
 28  \w     42.00  71.00   0.50    6.00    --  113.25 -61.00  90.00   58
 29  \w     70.00 106.00   0.50    6.00    --  113.25-125.00-120.00   72
 30  \w     74.00 108.00   0.50    6.00    --  113.25-125.00  30.00   68
 31  \w    107.00 133.00   0.50    6.00    --  113.25  45.00-150.00   52
 32  \w     49.00  75.00   0.50    6.00    --  113.25 -77.00-150.00   52
 33  \w     62.00 103.00   0.50    6.00    --  113.25 -77.00 -90.00   82
 34  \w     49.00 100.00   0.50    6.00    --  113.25 -77.00  90.00  102
 35  \w     91.00 138.00   0.50    6.00    --  113.25   0.00-180.00   94
 36  \w    151.00 177.00   0.50    6.00    --  113.25  90.00 -43.37   52
 37  \w    105.00 175.00   0.50    6.00    --  113.25  45.00-120.00  140
 38  \w    104.00 174.00   0.50    6.00    --  113.25  45.00-153.54  140
 39  \w     93.00 175.00   0.50    6.00    --  113.25  77.00 120.00  164
 40  \w     68.00 111.00   0.50    6.00    --  113.25 -82.00-162.92   86
 41  \w     42.00  71.00   0.50    6.00    --  113.25 -61.00-150.00   58
;
_diffrn_measurement_device 'four-circle diffractometer'
_diffrn_measurement_device_type 'XtaLAB Synergy, Dualflex, HyPix'
_diffrn_measurement_method '\w scans'
_diffrn_orient_matrix_type 'CrysAlisPro convention (1999,Acta A55,543-557)'
_diffrn_orient_matrix_UB_11 -0.0865604000
_diffrn_orient_matrix_UB_12 -0.1065404000
_diffrn_orient_matrix_UB_13 0.0668261000
_diffrn_orient_matrix_UB_21 -0.0794001000
_diffrn_orient_matrix_UB_22 0.1414677000
_diffrn_orient_matrix_UB_23 -0.0062789000
_diffrn_orient_matrix_UB_31 -0.0362754000
_diffrn_orient_matrix_UB_32 -0.0549599000
_diffrn_orient_matrix_UB_33 -0.1455292000
_diffrn_radiation_monochromator mirror
_diffrn_radiation_probe x-ray
_diffrn_radiation_type 'Cu K\a'
_diffrn_radiation_wavelength 1.54184
_diffrn_reflns_av_R_equivalents 0.0304
_diffrn_reflns_av_unetI/netI 0.0184
_diffrn_reflns_Laue_measured_fraction_full 1.000
_diffrn_reflns_Laue_measured_fraction_max 0.997
_diffrn_reflns_limit_h_max 15
_diffrn_reflns_limit_h_min -16
_diffrn_reflns_limit_k_max 10
_diffrn_reflns_limit_k_min -10
_diffrn_reflns_limit_l_max 10
_diffrn_reflns_limit_l_min -12
_diffrn_reflns_number 12518
_diffrn_reflns_point_group_measured_fraction_full 0.881
_diffrn_reflns_point_group_measured_fraction_max 0.871
_diffrn_reflns_theta_full 67.684
_diffrn_reflns_theta_max 79.794
_diffrn_reflns_theta_min 5.325
_diffrn_source 'micro-focus sealed X-ray tube'
_diffrn_source_type 'PhotonJet (Cu) X-ray Source'
_exptl_absorpt_coefficient_mu 1.432
_exptl_absorpt_correction_T_max 1.000
_exptl_absorpt_correction_T_min 0.742
_exptl_absorpt_correction_type gaussian
_exptl_absorpt_process_details
;
CrysAlisPro 1.171.42.102a (Rigaku Oxford Diffraction, 2023)
Numerical absorption correction based on gaussian integration over
a multifaceted crystal model
Empirical absorption correction using spherical harmonics,
implemented in SCALE3 ABSPACK scaling algorithm.
;
_exptl_crystal_colour yellow
_exptl_crystal_density_diffrn 1.846
_exptl_crystal_density_method 'not measured'
_exptl_crystal_description needle
_exptl_crystal_F_000 560
_exptl_crystal_size_max 0.18
_exptl_crystal_size_mid 0.05
_exptl_crystal_size_min 0.03
_refine_diff_density_max 0.262
_refine_diff_density_min -0.202
_refine_diff_density_rms 0.046
_refine_ls_abs_structure_details
;
 Flack x determined using 724 quotients [(I+)-(I-)]/[(I+)+(I-)]
 (Parsons, Flack and Wagner, Acta Cryst. B69 (2013) 249-259).
;
_refine_ls_abs_structure_Flack 0.07(9)
_refine_ls_extinction_coef 0.0032(7)
_refine_ls_extinction_expression Fc^*^=kFc[1+0.001xFc^2^\l^3^/sin(2\q)]^-1/4^
_refine_ls_extinction_method 'SHELXL-2018/3 (Sheldrick 2018)'
_refine_ls_goodness_of_fit_ref 1.058
_refine_ls_hydrogen_treatment constr
_refine_ls_matrix_type full
_refine_ls_number_parameters 182
_refine_ls_number_reflns 1908
_refine_ls_number_restraints 1
_refine_ls_restrained_S_all 1.057
_refine_ls_R_factor_all 0.0326
_refine_ls_R_factor_gt 0.0322
_refine_ls_shift/su_max 0.000
_refine_ls_shift/su_mean 0.000
_refine_ls_structure_factor_coef Fsqd
_refine_ls_weighting_details 'w=1/[\s^2^(Fo^2^)+(0.0485P)^2^+0.4434P] where P=(Fo^2^+2Fc^2^)/3'
_refine_ls_weighting_scheme calc
_refine_ls_wR_factor_gt 0.0879
_refine_ls_wR_factor_ref 0.0882
_reflns_Friedel_coverage 0.643
_reflns_Friedel_fraction_full 0.744
_reflns_Friedel_fraction_max 0.728
_reflns_number_gt 1884
_reflns_number_total 1908
_reflns_threshold_expression 'I > 2\s(I)'
_cod_data_source_file d3ce00964e2.cif
_cod_data_source_block Z461504
_cod_depositor_comments 'Adding full bibliography for 7247734--7247739.cif.'
_cod_database_code 7247739
_shelx_shelxl_version_number 2018/3
_chemical_oxdiff_formula C8H2N6O6
_chemical_oxdiff_usercomment Z461504
_shelx_space_group_comment
;
The symmetry employed for this shelxl refinement is uniquely defined
by the following loop, which should always be used as a source of
symmetry information in preference to the above space-group names.
They are only intended as comments.
;
_shelx_estimated_absorpt_t_max 0.958
_shelx_estimated_absorpt_t_min 0.783
_reflns_odcompleteness_completeness 99.31
_reflns_odcompleteness_iscentric 1
_reflns_odcompleteness_theta 80.50
_olex2_refinement_description
;
1. Fixed Uiso
 At 1.2 times of:
  All C(H) groups
2.a Aromatic/amide H refined with riding coordinates:
 C10(H10), C12(H12)
;
_olex2_submission_special_instructions 'No special instructions were received'
_oxdiff_exptl_absorpt_empirical_details
;
Empirical correction (ABSPACK) includes:
- Absorption correction using spherical harmonics
- Frame scaling
;
_oxdiff_exptl_absorpt_empirical_full_max 1.211
_oxdiff_exptl_absorpt_empirical_full_min 0.865

loop_
_space_group_symop_operation_xyz
'x, y, z'
'-x, -y, z+1/2'
'x+1/2, -y, z'
'-x+1/2, y, z+1/2'

loop_
_atom_site_label
_atom_site_type_symbol
_atom_site_fract_x
_atom_site_fract_y
_atom_site_fract_z
_atom_site_U_iso_or_equiv
_atom_site_adp_type
_atom_site_occupancy
_atom_site_site_symmetry_order
_atom_site_calc_flag
_atom_site_refinement_flags_posn
_atom_site_refinement_flags_adp
_atom_site_refinement_flags_occupancy
_atom_site_disorder_assembly
_atom_site_disorder_group
O1 O 0.38264(15) 0.4257(2) 0.7343(2) 0.0270(4) Uani 1 1 d . . . . .
O5 O 0.71603(16) 0.8181(2) 0.5790(3) 0.0382(5) Uani 1 1 d . . . . .
O15 O 0.83546(17) 0.4227(2) 0.4247(3) 0.0441(6) Uani 1 1 d . . . . .
O16 O 0.78813(18) 0.2542(3) 0.2640(3) 0.0444(6) Uani 1 1 d . . . . .
O18 O 0.52334(16) -0.1339(2) 0.3752(2) 0.0329(5) Uani 1 1 d . . . . .
O19 O 0.39536(17) -0.0718(2) 0.5177(3) 0.0380(5) Uani 1 1 d . . . . .
N1 N 0.46735(17) 0.4782(3) 0.6834(2) 0.0241(5) Uani 1 1 d . . . . .
N2 N 0.4994(2) 0.6210(3) 0.7180(3) 0.0304(5) Uani 1 1 d . . . . .
N4 N 0.62916(19) 0.8147(3) 0.6691(3) 0.0359(6) Uani 1 1 d . . . . .
N6 N 0.73033(19) 0.6744(3) 0.5104(3) 0.0338(6) Uani 1 1 d . . . . .
N14 N 0.77204(18) 0.3286(3) 0.3709(3) 0.0303(5) Uani 1 1 d . . . . .
N17 N 0.47873(17) -0.0418(3) 0.4565(3) 0.0276(5) Uani 1 1 d . . . . .
C3 C 0.5905(2) 0.6693(3) 0.6515(3) 0.0287(6) Uani 1 1 d . . . . .
C7 C 0.6534(2) 0.5808(3) 0.5550(3) 0.0268(6) Uani 1 1 d . . . . .
C8 C 0.6209(2) 0.4166(3) 0.5251(3) 0.0234(5) Uani 1 1 d . . . . .
C9 C 0.67032(19) 0.2986(3) 0.4421(3) 0.0246(5) Uani 1 1 d . . . . .
C10 C 0.6257(2) 0.1494(3) 0.4189(3) 0.0253(5) Uani 1 1 d . . . . .
H10 H 0.660006 0.072598 0.360961 0.030 Uiso 1 1 calc R U . . .
C11 C 0.5296(2) 0.1151(3) 0.4827(3) 0.0231(5) Uani 1 1 d . . . . .
C12 C 0.4774(2) 0.2218(3) 0.5681(3) 0.0228(5) Uani 1 1 d . . . . .
H12 H 0.411776 0.194420 0.611507 0.027 Uiso 1 1 calc R U . . .
C13 C 0.52434(19) 0.3710(3) 0.5883(3) 0.0220(5) Uani 1 1 d . . . . .

loop_
_atom_site_aniso_label
_atom_site_aniso_U_11
_atom_site_aniso_U_22
_atom_site_aniso_U_33
_atom_site_aniso_U_23
_atom_site_aniso_U_13
_atom_site_aniso_U_12
O1 0.0274(9) 0.0282(9) 0.0256(10) -0.0006(8) 0.0056(7) -0.0008(7)
O5 0.0324(10) 0.0235(9) 0.0588(15) 0.0024(9) -0.0065(10) -0.0057(7)
O15 0.0294(9) 0.0316(10) 0.0714(18) 0.0028(11) 0.0098(11) -0.0028(8)
O16 0.0368(11) 0.0719(16) 0.0246(11) 0.0026(12) 0.0107(9) 0.0031(10)
O18 0.0403(11) 0.0281(9) 0.0304(12) -0.0104(8) 0.0029(9) 0.0043(8)
O19 0.0343(10) 0.0314(10) 0.0483(15) -0.0098(10) 0.0105(10) -0.0080(8)
N1 0.0276(10) 0.0233(10) 0.0213(11) -0.0013(9) 0.0000(9) 0.0016(8)
N2 0.0350(12) 0.0253(11) 0.0309(13) -0.0045(9) -0.0015(10) -0.0022(9)
N4 0.0351(12) 0.0277(11) 0.0449(16) -0.0005(11) -0.0045(12) -0.0020(9)
N6 0.0304(12) 0.0274(11) 0.0436(17) 0.0073(11) -0.0044(11) -0.0026(9)
N14 0.0280(11) 0.0319(11) 0.0310(14) 0.0111(10) 0.0055(10) 0.0043(9)
N17 0.0277(11) 0.0250(11) 0.0302(14) -0.0035(9) 0.0009(9) 0.0009(8)
C3 0.0327(13) 0.0231(11) 0.0303(16) 0.0016(11) -0.0043(12) -0.0003(10)
C7 0.0269(12) 0.0239(12) 0.0295(16) 0.0063(10) -0.0058(10) -0.0009(9)
C8 0.0257(11) 0.0229(11) 0.0216(13) 0.0054(9) -0.0008(10) 0.0019(9)
C9 0.0234(11) 0.0281(11) 0.0222(14) 0.0070(10) 0.0009(10) 0.0010(9)
C10 0.0287(12) 0.0264(11) 0.0210(14) 0.0017(10) 0.0008(11) 0.0052(9)
C11 0.0286(12) 0.0215(12) 0.0193(13) 0.0008(9) -0.0019(10) -0.0002(9)
C12 0.0256(11) 0.0223(11) 0.0206(13) 0.0036(10) 0.0001(9) 0.0015(9)
C13 0.0249(12) 0.0222(11) 0.0189(13) 0.0024(10) -0.0028(10) 0.0023(9)

loop_
_atom_type_symbol
_atom_type_description
_atom_type_scat_dispersion_real
_atom_type_scat_dispersion_imag
_atom_type_scat_source
C C 0.0181 0.0091 'International Tables Vol C Tables 4.2.6.8 and 6.1.1.4'
H H 0.0000 0.0000 'International Tables Vol C Tables 4.2.6.8 and 6.1.1.4'
N N 0.0311 0.0180 'International Tables Vol C Tables 4.2.6.8 and 6.1.1.4'
O O 0.0492 0.0322 'International Tables Vol C Tables 4.2.6.8 and 6.1.1.4'

loop_
_exptl_crystal_face_index_h
_exptl_crystal_face_index_k
_exptl_crystal_face_index_l
_exptl_crystal_face_perp_dist
1 -1 0 0.0266
-1 1 0 0.0171
-1 -1 0 0.0162
1 1 0 0.0145
0 0 -1 0.0847
0 0 1 0.0950
-1 0 0 0.0217
1 0 0 0.0235

loop_
_geom_angle_atom_site_label_1
_geom_angle_atom_site_label_2
_geom_angle_atom_site_label_3
_geom_angle
_geom_angle_site_symmetry_1
_geom_angle_site_symmetry_3
_geom_angle_publ_flag
N6 O5 N4 112.5(2) . . ?
O1 N1 N2 118.9(2) . . ?
O1 N1 C13 116.6(2) . . ?
N2 N1 C13 124.5(2) . . ?
N1 N2 C3 114.0(2) . . ?
C3 N4 O5 103.1(2) . . ?
C7 N6 O5 105.2(2) . . ?
O15 N14 C9 118.2(3) . . ?
O16 N14 O15 124.9(2) . . ?
O16 N14 C9 116.9(2) . . ?
O18 N17 C11 117.6(2) . . ?
O19 N17 O18 124.6(2) . . ?
O19 N17 C11 117.9(2) . . ?
N2 C3 C7 128.0(2) . . ?
N4 C3 N2 121.1(3) . . ?
N4 C3 C7 110.8(3) . . ?
N6 C7 C3 108.3(2) . . ?
N6 C7 C8 134.4(3) . . ?
C3 C7 C8 117.3(2) . . ?
C9 C8 C7 130.0(2) . . ?
C13 C8 C7 114.2(2) . . ?
C13 C8 C9 115.9(2) . . ?
C8 C9 N14 121.9(2) . . ?
C10 C9 N14 115.4(2) . . ?
C10 C9 C8 122.7(2) . . ?
C9 C10 H10 121.1 . . ?
C9 C10 C11 117.9(2) . . ?
C11 C10 H10 121.1 . . ?
C10 C11 N17 119.0(2) . . ?
C12 C11 N17 117.9(2) . . ?
C12 C11 C10 123.2(2) . . ?
C11 C12 H12 121.3 . . ?
C11 C12 C13 117.3(2) . . ?
C13 C12 H12 121.3 . . ?
C8 C13 N1 121.8(2) . . ?
C12 C13 N1 115.1(2) . . ?
C12 C13 C8 123.1(2) . . ?

loop_
_geom_bond_atom_site_label_1
_geom_bond_atom_site_label_2
_geom_bond_distance
_geom_bond_site_symmetry_2
_geom_bond_publ_flag
O1 N1 1.248(3) . ?
O5 N4 1.392(4) . ?
O5 N6 1.375(3) . ?
O15 N14 1.229(4) . ?
O16 N14 1.216(4) . ?
O18 N17 1.228(3) . ?
O19 N17 1.225(3) . ?
N1 N2 1.296(3) . ?
N1 C13 1.462(3) . ?
N2 C3 1.368(4) . ?
N4 C3 1.313(4) . ?
N6 C7 1.310(4) . ?
N14 C9 1.468(3) . ?
N17 C11 1.473(3) . ?
C3 C7 1.422(4) . ?
C7 C8 1.452(3) . ?
C8 C9 1.407(4) . ?
C8 C13 1.406(3) . ?
C9 C10 1.378(4) . ?
C10 H10 0.9500 . ?
C10 C11 1.382(4) . ?
C11 C12 1.374(4) . ?
C12 H12 0.9500 . ?
C12 C13 1.386(3) . ?

loop_
_geom_torsion_atom_site_label_1
_geom_torsion_atom_site_label_2
_geom_torsion_atom_site_label_3
_geom_torsion_atom_site_label_4
_geom_torsion
_geom_torsion_site_symmetry_1
_geom_torsion_site_symmetry_2
_geom_torsion_site_symmetry_3
_geom_torsion_site_symmetry_4
_geom_torsion_publ_flag
O1 N1 N2 C3 -177.2(2) . . . . ?
O1 N1 C13 C8 -179.7(2) . . . . ?
O1 N1 C13 C12 -1.0(3) . . . . ?
O5 N4 C3 N2 -176.6(3) . . . . ?
O5 N4 C3 C7 1.6(3) . . . . ?
O5 N6 C7 C3 0.5(3) . . . . ?
O5 N6 C7 C8 179.2(3) . . . . ?
O15 N14 C9 C8 30.1(4) . . . . ?
O15 N14 C9 C10 -151.6(3) . . . . ?
O16 N14 C9 C8 -151.7(3) . . . . ?
O16 N14 C9 C10 26.6(4) . . . . ?
O18 N17 C11 C10 -2.0(4) . . . . ?
O18 N17 C11 C12 176.8(2) . . . . ?
O19 N17 C11 C10 177.6(3) . . . . ?
O19 N17 C11 C12 -3.6(4) . . . . ?
N1 N2 C3 N4 175.8(3) . . . . ?
N1 N2 C3 C7 -2.0(4) . . . . ?
N2 N1 C13 C8 -0.2(4) . . . . ?
N2 N1 C13 C12 178.5(3) . . . . ?
N2 C3 C7 N6 176.6(3) . . . . ?
N2 C3 C7 C8 -2.4(4) . . . . ?
N4 O5 N6 C7 0.5(3) . . . . ?
N4 C3 C7 N6 -1.4(3) . . . . ?
N4 C3 C7 C8 179.6(2) . . . . ?
N6 O5 N4 C3 -1.3(3) . . . . ?
N6 C7 C8 C9 5.7(5) . . . . ?
N6 C7 C8 C13 -173.4(3) . . . . ?
N14 C9 C10 C11 -179.6(2) . . . . ?
N17 C11 C12 C13 -178.0(2) . . . . ?
C3 C7 C8 C9 -175.7(3) . . . . ?
C3 C7 C8 C13 5.2(3) . . . . ?
C7 C8 C9 N14 1.5(4) . . . . ?
C7 C8 C9 C10 -176.7(3) . . . . ?
C7 C8 C13 N1 -4.2(3) . . . . ?
C7 C8 C13 C12 177.2(2) . . . . ?
C8 C9 C10 C11 -1.3(4) . . . . ?
C9 C8 C13 N1 176.5(2) . . . . ?
C9 C8 C13 C12 -2.1(4) . . . . ?
C9 C10 C11 N17 178.3(2) . . . . ?
C9 C10 C11 C12 -0.4(4) . . . . ?
C10 C11 C12 C13 0.8(4) . . . . ?
C11 C12 C13 N1 -178.2(2) . . . . ?
C11 C12 C13 C8 0.5(4) . . . . ?
C13 N1 N2 C3 3.3(4) . . . . ?
C13 C8 C9 N14 -179.4(2) . . . . ?
C13 C8 C9 C10 2.4(4) . . . . ?

loop_
_exptl_oxdiff_crystal_face_indexfrac_h
_exptl_oxdiff_crystal_face_indexfrac_k
_exptl_oxdiff_crystal_face_indexfrac_l
_exptl_oxdiff_crystal_face_x
_exptl_oxdiff_crystal_face_y
_exptl_oxdiff_crystal_face_z
0.9988 -1.0000 -0.0012 0.0200 -0.2208 0.0189
-0.9988 1.0000 0.0012 -0.0200 0.2208 -0.0189
-1.0001 -1.0003 0.0005 0.1932 -0.0621 0.0912
1.0001 1.0003 -0.0005 -0.1932 0.0621 -0.0912
-0.0007 -0.0001 -1.0003 -0.0668 0.0063 0.1456
0.0007 0.0001 1.0003 0.0668 -0.0063 -0.1456
-0.9995 -0.0002 0.0008 0.0866 0.0793 0.0361
0.9995 0.0002 -0.0008 -0.0866 -0.0793 -0.0361
